data_7035208
loop_
_publ_author_name
'Ghavale, Ninad'
'Manjare, Sudesh T.'
'Singh, Harkesh B.'
'Butcher, Ray J.'

_publ_section_title
;
 Bis(chalcogenones) as pincer ligands: isolation and Heck activity of the
 selone-ligated unsymmetrical C,C,Se-Pd pincer complex.
;
_journal_issue 26
_journal_name_full 'Dalton transactions (Cambridge, England : 2003)'
_journal_page_first 11893
_journal_page_last 11900
_journal_paper_doi 10.1039/c5dt01565k
_journal_volume 44
_journal_year 2015
_chemical_formula_moiety 'C28 H28 N8 Pd Se4, 2(P F6)'
_chemical_formula_sum 'C28 H28 F12 N8 P2 Pd Se4'
_chemical_formula_weight 1188.76
_chemical_name_systematic
; 
 ? 
;
_space_group_IT_number 14
_symmetry_cell_setting monoclinic
_symmetry_space_group_name_Hall '-P 2ybc'
_symmetry_space_group_name_H-M 'P 1 21/c 1'
_atom_sites_solution_hydrogens geom
_atom_sites_solution_primary direct
_atom_sites_solution_secondary difmap
_audit_creation_method SHELXL-97
_audit_update_record
;
2015-04-25 deposited with the CCDC.
2015-05-15 downloaded from the CCDC.
;
_cell_angle_alpha 90.00
_cell_angle_beta 95.769(2)
_cell_angle_gamma 90.00
_cell_formula_units_Z 2
_cell_length_a 6.82075(19)
_cell_length_b 10.9648(3)
_cell_length_c 25.1631(6)
_cell_measurement_reflns_used 3445
_cell_measurement_temperature 123(2)
_cell_measurement_theta_max 75.5175
_cell_measurement_theta_min 3.5279
_cell_volume 1872.37(9)
_computing_cell_refinement
;
CrysAlisPro, Agilent Technologies,
Version 1.171.35.21 (release 20-01-2012 CrysAlis171 .NET)
(compiled Jan 23 2012,18:06:46)
;
_computing_data_collection
;
CrysAlisPro, Agilent Technologies,
Version 1.171.35.21 (release 20-01-2012 CrysAlis171 .NET)
(compiled Jan 23 2012,18:06:46)
;
_computing_data_reduction
;
CrysAlisPro, Agilent Technologies,
Version 1.171.35.21 (release 20-01-2012 CrysAlis171 .NET)
(compiled Jan 23 2012,18:06:46)
;
_computing_molecular_graphics 'SHELXTL (Sheldrick, 2008)'
_computing_publication_material 'SHELXTL (Sheldrick, 2008)'
_computing_structure_refinement 'SHELXL-97 (Sheldrick, 2008)'
_computing_structure_solution 'SHELXS-97 (Sheldrick, 2008)'
_diffrn_ambient_temperature 123(2)
_diffrn_detector_area_resol_mean 10.5081
_diffrn_measured_fraction_theta_full 0.991
_diffrn_measured_fraction_theta_max 0.958
_diffrn_measurement_device_type 'Xcalibur, Ruby, Gemini'
_diffrn_measurement_method '\w scans'
_diffrn_radiation_monochromator graphite
_diffrn_radiation_source 'Enhance (Cu) X-ray Source'
_diffrn_radiation_type CuK\a
_diffrn_radiation_wavelength 1.54184
_diffrn_reflns_av_R_equivalents 0.0615
_diffrn_reflns_av_sigmaI/netI 0.0662
_diffrn_reflns_limit_h_max 7
_diffrn_reflns_limit_h_min -8
_diffrn_reflns_limit_k_max 13
_diffrn_reflns_limit_k_min -8
_diffrn_reflns_limit_l_max 27
_diffrn_reflns_limit_l_min -31
_diffrn_reflns_number 6718
_diffrn_reflns_theta_full 67.50
_diffrn_reflns_theta_max 75.70
_diffrn_reflns_theta_min 3.53
_exptl_absorpt_coefficient_mu 10.132
_exptl_absorpt_correction_T_max 0.471
_exptl_absorpt_correction_T_min 0.101
_exptl_absorpt_correction_type analytical
_exptl_absorpt_process_details
;
CrysAlisPro, Agilent Technologies,
Version 1.171.35.21 (release 20-01-2012 CrysAlis171 .NET)
(compiled Jan 23 2012,18:06:46)
Analytical numeric absorption correction using a multifaceted crystal
            model based on expressions derived by R.C. Clark & J.S. Reid.
(Clark, R. C. & Reid, J. S. (1995). Acta Cryst. A51, 887-897)
;
_exptl_crystal_colour orange-red
_exptl_crystal_density_diffrn 2.109
_exptl_crystal_density_method 'not measured'
_exptl_crystal_description prism
_exptl_crystal_F_000 1144
_exptl_crystal_size_max 0.3662
_exptl_crystal_size_mid 0.1823
_exptl_crystal_size_min 0.0907
_refine_diff_density_max 0.983
_refine_diff_density_min -0.820
_refine_diff_density_rms 0.172
_refine_ls_extinction_method none
_refine_ls_goodness_of_fit_ref 1.074
_refine_ls_hydrogen_treatment constr
_refine_ls_matrix_type full
_refine_ls_number_parameters 252
_refine_ls_number_reflns 3731
_refine_ls_number_restraints 0
_refine_ls_restrained_S_all 1.074
_refine_ls_R_factor_all 0.0509
_refine_ls_R_factor_gt 0.0450
_refine_ls_shift/su_max 0.001
_refine_ls_shift/su_mean 0.000
_refine_ls_structure_factor_coef Fsqd
_refine_ls_weighting_details 'calc w=1/[\s^2^(Fo^2^)+(0.0632P)^2^+0.4085P] where P=(Fo^2^+2Fc^2^)/3'
_refine_ls_weighting_scheme calc
_refine_ls_wR_factor_gt 0.1167
_refine_ls_wR_factor_ref 0.1226
_reflns_number_gt 3264
_reflns_number_total 3731
_reflns_threshold_expression >2sigma(I)
_cod_data_source_file c5dt01565k2.cif
_cod_data_source_block 16
_cod_depositor_comments 'Adding full bibliography for 7035204--7035208.cif.'
_cod_original_cell_volume 1872.38(9)
_cod_original_sg_symbol_H-M 'P 21/c'
_cod_database_code 7035208

loop_
_symmetry_equiv_pos_as_xyz
'x, y, z'
'-x, y+1/2, -z+1/2'
'-x, -y, -z'
'x, -y-1/2, z-1/2'

loop_
_atom_site_label
_atom_site_type_symbol
_atom_site_fract_x
_atom_site_fract_y
_atom_site_fract_z
_atom_site_U_iso_or_equiv
_atom_site_adp_type
_atom_site_occupancy
_atom_site_symmetry_multiplicity
_atom_site_calc_flag
_atom_site_refinement_flags
Pd Pd 0.5000 0.5000 0.5000 0.01985(14) Uani 1 2 d S
Se1 Se 0.29279(8) 0.51935(5) 0.41503(2) 0.02611(15) Uani 1 1 d .
Se2 Se 0.21234(7) 0.41998(4) 0.53998(2) 0.02377(15) Uani 1 1 d .
P P 0.17002(18) 0.09209(11) 0.32395(5) 0.0260(3) Uani 1 1 d .
F1 F 0.1778(6) -0.0523(3) 0.31473(16) 0.0427(8) Uani 1 1 d .
F2 F 0.1679(5) 0.0693(4) 0.38705(13) 0.0412(8) Uani 1 1 d .
F3 F 0.4065(5) 0.0953(3) 0.33078(15) 0.0377(7) Uani 1 1 d .
F4 F 0.1698(6) 0.1151(4) 0.26120(14) 0.0446(8) Uani 1 1 d .
F5 F -0.0670(5) 0.0883(3) 0.31729(14) 0.0361(7) Uani 1 1 d .
F6 F 0.1622(5) 0.2357(3) 0.33418(16) 0.0424(8) Uani 1 1 d .
N1 N 0.4573(7) 0.4827(4) 0.31719(18) 0.0299(9) Uani 1 1 d .
N2 N 0.5716(6) 0.3460(3) 0.37423(16) 0.0242(8) Uani 1 1 d .
N3 N 0.4207(6) 0.1826(4) 0.54648(16) 0.0236(8) Uani 1 1 d .
N4 N 0.2259(6) 0.2146(4) 0.60826(17) 0.0257(8) Uani 1 1 d .
C1 C 0.4525(7) 0.4455(5) 0.3676(2) 0.0259(9) Uani 1 1 d .
C2 C 0.3503(10) 0.5898(6) 0.2931(2) 0.0424(14) Uani 1 1 d .
H2A H 0.3625 0.6579 0.3185 0.064 Uiso 1 1 calc R
H2B H 0.2108 0.5691 0.2848 0.064 Uiso 1 1 calc R
H2C H 0.4067 0.6131 0.2603 0.064 Uiso 1 1 calc R
C3 C 0.5817(9) 0.4097(5) 0.2914(2) 0.0344(11) Uani 1 1 d .
H3A H 0.6108 0.4178 0.2554 0.041 Uiso 1 1 calc R
C4 C 0.6549(8) 0.3244(5) 0.3266(2) 0.0293(10) Uani 1 1 d .
H4A H 0.7456 0.2616 0.3202 0.035 Uiso 1 1 calc R
C5 C 0.6259(7) 0.2791(4) 0.4222(2) 0.0243(9) Uani 1 1 d .
C6 C 0.8191(7) 0.2416(4) 0.4324(2) 0.0269(9) Uani 1 1 d .
H6A H 0.9120 0.2597 0.4078 0.032 Uiso 1 1 calc R
C7 C 0.8769(7) 0.1767(5) 0.4792(2) 0.0295(10) Uani 1 1 d .
H7A H 1.0066 0.1446 0.4852 0.035 Uiso 1 1 calc R
C8 C 0.7445(7) 0.1593(4) 0.5168(2) 0.0263(9) Uani 1 1 d .
H8A H 0.7855 0.1200 0.5497 0.032 Uiso 1 1 calc R
C9 C 0.5522(7) 0.1995(4) 0.50628(19) 0.0234(9) Uani 1 1 d .
C10 C 0.4856(7) 0.2558(4) 0.45796(19) 0.0245(9) Uani 1 1 d .
H10A H 0.3511 0.2773 0.4497 0.029 Uiso 1 1 calc R
C11 C 0.4271(8) 0.0791(4) 0.5789(2) 0.0296(10) Uani 1 1 d .
H11A H 0.5042 0.0081 0.5749 0.035 Uiso 1 1 calc R
C12 C 0.3039(8) 0.0982(5) 0.6167(2) 0.0289(10) Uani 1 1 d .
H12A H 0.2758 0.0428 0.6440 0.035 Uiso 1 1 calc R
C13 C 0.2972(7) 0.2663(4) 0.56589(18) 0.0221(8) Uani 1 1 d .
C14 C 0.0926(8) 0.2729(5) 0.6429(2) 0.0332(11) Uani 1 1 d .
H14A H 0.1403 0.3552 0.6522 0.050 Uiso 1 1 calc R
H14B H 0.0885 0.2246 0.6755 0.050 Uiso 1 1 calc R
H14C H -0.0400 0.2778 0.6240 0.050 Uiso 1 1 calc R

loop_
_atom_site_aniso_label
_atom_site_aniso_U_11
_atom_site_aniso_U_22
_atom_site_aniso_U_33
_atom_site_aniso_U_23
_atom_site_aniso_U_13
_atom_site_aniso_U_12
Pd 0.0232(2) 0.0122(2) 0.0242(3) 0.00099(15) 0.00257(18) 0.00088(15)
Se1 0.0266(3) 0.0251(2) 0.0264(3) 0.00144(18) 0.0012(2) 0.00655(19)
Se2 0.0246(2) 0.0148(2) 0.0325(3) 0.00298(17) 0.00587(19) 0.00208(17)
P 0.0275(6) 0.0203(6) 0.0306(6) 0.0017(4) 0.0049(5) 0.0009(4)
F1 0.051(2) 0.0194(14) 0.059(2) -0.0027(14) 0.0128(16) -0.0044(14)
F2 0.0409(17) 0.052(2) 0.0316(16) 0.0059(14) 0.0072(13) 0.0133(16)
F3 0.0265(14) 0.0329(16) 0.055(2) 0.0063(14) 0.0076(14) 0.0014(12)
F4 0.052(2) 0.050(2) 0.0330(17) 0.0079(15) 0.0104(15) 0.0042(17)
F5 0.0292(15) 0.0353(16) 0.0431(18) 0.0022(13) 0.0001(13) -0.0015(13)
F6 0.0394(17) 0.0247(15) 0.063(2) -0.0046(15) 0.0058(16) 0.0017(13)
N1 0.033(2) 0.031(2) 0.025(2) 0.0040(16) 0.0029(18) 0.0019(18)
N2 0.030(2) 0.0145(16) 0.028(2) -0.0026(15) 0.0050(16) 0.0000(15)
N3 0.0257(18) 0.0161(17) 0.029(2) 0.0024(15) 0.0034(16) 0.0011(14)
N4 0.0300(19) 0.0185(18) 0.029(2) 0.0040(15) 0.0046(16) 0.0012(16)
C1 0.026(2) 0.025(2) 0.027(2) -0.0014(18) 0.0010(18) -0.0050(18)
C2 0.050(3) 0.045(3) 0.032(3) 0.013(2) 0.003(2) 0.014(3)
C3 0.039(3) 0.032(3) 0.033(3) 0.001(2) 0.010(2) -0.006(2)
C4 0.031(2) 0.027(2) 0.031(3) -0.0042(19) 0.0098(19) -0.003(2)
C5 0.029(2) 0.0147(18) 0.030(2) -0.0039(17) 0.0033(18) 0.0004(17)
C6 0.028(2) 0.021(2) 0.033(2) -0.0038(18) 0.0072(19) -0.0041(18)
C7 0.025(2) 0.024(2) 0.040(3) -0.008(2) 0.003(2) 0.0039(18)
C8 0.029(2) 0.0151(19) 0.034(2) -0.0014(17) 0.0005(19) -0.0015(17)
C9 0.029(2) 0.0108(17) 0.031(2) -0.0044(16) 0.0028(18) 0.0005(16)
C10 0.025(2) 0.019(2) 0.029(2) -0.0039(17) 0.0031(18) -0.0018(17)
C11 0.037(3) 0.017(2) 0.035(3) 0.0019(18) 0.001(2) 0.0046(18)
C12 0.034(2) 0.020(2) 0.033(3) 0.0050(18) 0.004(2) 0.0001(19)
C13 0.024(2) 0.0179(19) 0.024(2) 0.0015(16) 0.0029(17) -0.0021(16)
C14 0.038(3) 0.030(2) 0.033(3) 0.006(2) 0.011(2) 0.004(2)

loop_
_atom_type_symbol
_atom_type_description
_atom_type_scat_dispersion_real
_atom_type_scat_dispersion_imag
_atom_type_scat_source
C C 0.0181 0.0091 'International Tables Vol C Tables 4.2.6.8 and 6.1.1.4'
H H 0.0000 0.0000 'International Tables Vol C Tables 4.2.6.8 and 6.1.1.4'
N N 0.0311 0.0180 'International Tables Vol C Tables 4.2.6.8 and 6.1.1.4'
F F 0.0727 0.0534 'International Tables Vol C Tables 4.2.6.8 and 6.1.1.4'
P P 0.2955 0.4335 'International Tables Vol C Tables 4.2.6.8 and 6.1.1.4'
Se Se -0.7943 1.1372 'International Tables Vol C Tables 4.2.6.8 and 6.1.1.4'
Pd Pd 0.1215 3.9337 'International Tables Vol C Tables 4.2.6.8 and 6.1.1.4'

loop_
_geom_angle_atom_site_label_1
_geom_angle_atom_site_label_2
_geom_angle_atom_site_label_3
_geom_angle
_geom_angle_site_symmetry_1
_geom_angle_site_symmetry_3
Se1 Pd Se1 180.000(1) . 3_666
Se1 Pd Se2 91.496(18) . 3_666
Se1 Pd Se2 88.504(18) 3_666 3_666
Se1 Pd Se2 88.504(18) . .
Se1 Pd Se2 91.496(18) 3_666 .
Se2 Pd Se2 180.0 3_666 .
C1 Se1 Pd 101.33(15) . .
C13 Se2 Pd 103.41(14) . .
F6 P F4 90.4(2) . .
F6 P F1 179.0(2) . .
F4 P F1 90.5(2) . .
F6 P F3 90.62(19) . .
F4 P F3 90.2(2) . .
F1 P F3 89.39(19) . .
F6 P F5 89.60(19) . .
F4 P F5 90.0(2) . .
F1 P F5 90.38(19) . .
F3 P F5 179.7(2) . .
F6 P F2 89.5(2) . .
F4 P F2 179.4(2) . .
F1 P F2 89.6(2) . .
F3 P F2 90.35(19) . .
F5 P F2 89.44(19) . .
C1 N1 C3 110.2(5) . .
C1 N1 C2 124.9(5) . .
C3 N1 C2 124.8(5) . .
C1 N2 C4 108.7(4) . .
C1 N2 C5 128.0(4) . .
C4 N2 C5 123.0(4) . .
C13 N3 C11 108.7(4) . .
C13 N3 C9 128.2(4) . .
C11 N3 C9 122.2(4) . .
C13 N4 C12 110.3(4) . .
C13 N4 C14 125.7(4) . .
C12 N4 C14 124.0(4) . .
N1 C1 N2 106.9(4) . .
N1 C1 Se1 122.9(4) . .
N2 C1 Se1 130.2(4) . .
N1 C2 H2A 109.5 . .
N1 C2 H2B 109.5 . .
H2A C2 H2B 109.5 . .
N1 C2 H2C 109.5 . .
H2A C2 H2C 109.5 . .
H2B C2 H2C 109.5 . .
C4 C3 N1 107.3(5) . .
C4 C3 H3A 126.3 . .
N1 C3 H3A 126.3 . .
C3 C4 N2 106.9(5) . .
C3 C4 H4A 126.5 . .
N2 C4 H4A 126.5 . .
C6 C5 C10 121.9(5) . .
C6 C5 N2 118.1(5) . .
C10 C5 N2 120.1(4) . .
C5 C6 C7 119.4(5) . .
C5 C6 H6A 120.3 . .
C7 C6 H6A 120.3 . .
C8 C7 C6 119.9(5) . .
C8 C7 H7A 120.1 . .
C6 C7 H7A 120.1 . .
C9 C8 C7 119.7(5) . .
C9 C8 H8A 120.1 . .
C7 C8 H8A 120.1 . .
C8 C9 C10 121.7(5) . .
C8 C9 N3 118.2(4) . .
C10 C9 N3 120.0(4) . .
C9 C10 C5 117.1(4) . .
C9 C10 H10A 121.4 . .
C5 C10 H10A 121.4 . .
C12 C11 N3 107.5(4) . .
C12 C11 H11A 126.2 . .
N3 C11 H11A 126.2 . .
C11 C12 N4 106.9(4) . .
C11 C12 H12A 126.6 . .
N4 C12 H12A 126.6 . .
N4 C13 N3 106.6(4) . .
N4 C13 Se2 122.1(3) . .
N3 C13 Se2 131.1(4) . .
N4 C14 H14A 109.5 . .
N4 C14 H14B 109.5 . .
H14A C14 H14B 109.5 . .
N4 C14 H14C 109.5 . .
H14A C14 H14C 109.5 . .
H14B C14 H14C 109.5 . .

loop_
_geom_bond_atom_site_label_1
_geom_bond_atom_site_label_2
_geom_bond_distance
_geom_bond_site_symmetry_2
Pd Se1 2.4508(5) .
Pd Se1 2.4508(5) 3_666
Pd Se2 2.4553(5) 3_666
Pd Se2 2.4553(5) .
Se1 C1 1.879(5) .
Se2 C13 1.877(5) .
P F6 1.597(3) .
P F4 1.599(4) .
P F1 1.601(3) .
P F3 1.605(3) .
P F5 1.609(3) .
P F2 1.609(3) .
N1 C1 1.336(7) .
N1 C3 1.376(8) .
N1 C2 1.479(7) .
N2 C1 1.360(7) .
N2 C4 1.397(6) .
N2 C5 1.429(6) .
N3 C13 1.368(6) .
N3 C11 1.396(6) .
N3 C9 1.430(6) .
N4 C13 1.341(6) .
N4 C12 1.391(6) .
N4 C14 1.467(7) .
C2 H2A 0.9800 .
C2 H2B 0.9800 .
C2 H2C 0.9800 .
C3 C4 1.349(8) .
C3 H3A 0.9500 .
C4 H4A 0.9500 .
C5 C6 1.380(7) .
C5 C10 1.401(7) .
C6 C7 1.400(8) .
C6 H6A 0.9500 .
C7 C8 1.385(8) .
C7 H7A 0.9500 .
C8 C9 1.384(7) .
C8 H8A 0.9500 .
C9 C10 1.398(7) .
C10 H10A 0.9500 .
C11 C12 1.349(8) .
C11 H11A 0.9500 .
C12 H12A 0.9500 .
C14 H14A 0.9800 .
C14 H14B 0.9800 .
C14 H14C 0.9800 .

loop_
_geom_hbond_atom_site_label_D
_geom_hbond_atom_site_label_H
_geom_hbond_atom_site_label_A
_geom_hbond_distance_DH
_geom_hbond_distance_HA
_geom_hbond_distance_DA
_geom_hbond_angle_DHA
_geom_hbond_site_symmetry_A
C3 H3A F1 0.95 2.41 3.297(7) 155.2 2_655
C4 H4A F5 0.95 2.30 3.232(6) 168.4 1_655
C12 H12A F5 0.95 2.31 3.176(6) 151.8 3_556

loop_
_geom_torsion_atom_site_label_1
_geom_torsion_atom_site_label_2
_geom_torsion_atom_site_label_3
_geom_torsion_atom_site_label_4
_geom_torsion
_geom_torsion_site_symmetry_1
Se1 Pd Se1 C1 -126(100) 3_666
Se2 Pd Se1 C1 48.48(15) 3_666
Se2 Pd Se1 C1 -131.52(15) .
Se1 Pd Se2 C13 122.14(15) .
Se1 Pd Se2 C13 -57.86(15) 3_666
Se2 Pd Se2 C13 62(100) 3_666
C3 N1 C1 N2 -1.2(6) .
C2 N1 C1 N2 -179.1(5) .
C3 N1 C1 Se1 -178.0(4) .
C2 N1 C1 Se1 4.2(8) .
C4 N2 C1 N1 1.5(5) .
C5 N2 C1 N1 175.1(4) .
C4 N2 C1 Se1 178.0(4) .
C5 N2 C1 Se1 -8.5(7) .
Pd Se1 C1 N1 -145.8(4) .
Pd Se1 C1 N2 38.3(5) .
C1 N1 C3 C4 0.5(6) .
C2 N1 C3 C4 178.3(5) .
N1 C3 C4 N2 0.5(6) .
C1 N2 C4 C3 -1.2(6) .
C5 N2 C4 C3 -175.2(5) .
C1 N2 C5 C6 -138.4(5) .
C4 N2 C5 C6 34.4(6) .
C1 N2 C5 C10 40.1(7) .
C4 N2 C5 C10 -147.1(5) .
C10 C5 C6 C7 1.1(7) .
N2 C5 C6 C7 179.5(4) .
C5 C6 C7 C8 -5.2(7) .
C6 C7 C8 C9 4.1(7) .
C7 C8 C9 C10 1.1(7) .
C7 C8 C9 N3 -178.6(4) .
C13 N3 C9 C8 131.4(5) .
C11 N3 C9 C8 -36.8(6) .
C13 N3 C9 C10 -48.3(7) .
C11 N3 C9 C10 143.5(5) .
C8 C9 C10 C5 -5.1(6) .
N3 C9 C10 C5 174.6(4) .
C6 C5 C10 C9 4.0(7) .
N2 C5 C10 C9 -174.4(4) .
C13 N3 C11 C12 1.8(6) .
C9 N3 C11 C12 172.0(4) .
N3 C11 C12 N4 -1.4(6) .
C13 N4 C12 C11 0.6(6) .
C14 N4 C12 C11 -176.6(5) .
C12 N4 C13 N3 0.5(5) .
C14 N4 C13 N3 177.7(5) .
C12 N4 C13 Se2 176.2(3) .
C14 N4 C13 Se2 -6.7(7) .
C11 N3 C13 N4 -1.4(5) .
C9 N3 C13 N4 -170.9(4) .
C11 N3 C13 Se2 -176.5(4) .
C9 N3 C13 Se2 14.0(7) .
Pd Se2 C13 N4 151.2(4) .
Pd Se2 C13 N3 -34.4(5) .
